data_7718051
loop_
_publ_author_name
'Teixeira, Micha&#xeb;l'
'Louis, Beno&#xee;t'
'Baudron, St&#xe9;phane A'

_publ_section_title
;
 A blessing and a curse: impact of urea derivatives on the secondary
 building unit of Ca-MOFs prepared in deep eutectic solvents.
;
_journal_issue 12
_journal_name_full 'Dalton transactions (Cambridge, England : 2003)'
_journal_page_first 5006
_journal_page_last 5016
_journal_paper_doi 10.1039/d4dt03254c
_journal_volume 54
_journal_year 2025
_chemical_formula_sum 'C13 H12 Ca N2 O5'
_chemical_formula_weight 316.33
_space_group_crystal_system orthorhombic
_space_group_IT_number 62
_space_group_name_Hall '-P 2ac 2n'
_space_group_name_H-M_alt 'P n m a'
_atom_sites_solution_hydrogens geom
_audit_creation_method SHELXL-2016/6
_audit_update_record
;
2024-11-19 deposited with the CCDC.	2025-02-12 downloaded from the CCDC.
;
_cell_angle_alpha 90
_cell_angle_beta 90
_cell_angle_gamma 90
_cell_formula_units_Z 4
_cell_length_a 6.7013(3)
_cell_length_b 24.4469(8)
_cell_length_c 8.5707(3)
_cell_measurement_reflns_used 4193
_cell_measurement_temperature 173(2)
_cell_measurement_theta_max 27.51
_cell_measurement_theta_min 2.52
_cell_volume 1404.10(9)
_computing_cell_refinement 'Bruker SAINT'
_computing_data_collection 'Bruker APEX2'
_computing_data_reduction 'Bruker SAINT'
_computing_molecular_graphics 'Bruker SHELXTL'
_computing_publication_material 'Bruker SHELXTL'
_computing_structure_refinement 'SHELXL-2016/6 (Sheldrick, 2016)'
_computing_structure_solution 'SHELXS-97 (Sheldrick 2008)'
_diffrn_ambient_temperature 173(2)
_diffrn_measured_fraction_theta_full 0.998
_diffrn_measured_fraction_theta_max 0.996
_diffrn_measurement_device_type 'Bruker APEX-II CCD'
_diffrn_measurement_method '\f and \w scans'
_diffrn_radiation_type MoK\a
_diffrn_radiation_wavelength 0.71073
_diffrn_reflns_av_R_equivalents 0.0818
_diffrn_reflns_av_unetI/netI 0.0374
_diffrn_reflns_Laue_measured_fraction_full 0.998
_diffrn_reflns_Laue_measured_fraction_max 0.996
_diffrn_reflns_limit_h_max 8
_diffrn_reflns_limit_h_min -8
_diffrn_reflns_limit_k_max 29
_diffrn_reflns_limit_k_min -31
_diffrn_reflns_limit_l_max 11
_diffrn_reflns_limit_l_min -11
_diffrn_reflns_number 20423
_diffrn_reflns_point_group_measured_fraction_full 0.998
_diffrn_reflns_point_group_measured_fraction_max 0.996
_diffrn_reflns_theta_full 25.242
_diffrn_reflns_theta_max 27.538
_diffrn_reflns_theta_min 2.518
_exptl_absorpt_coefficient_mu 0.470
_exptl_absorpt_correction_T_max 0.994
_exptl_absorpt_correction_T_min 0.985
_exptl_absorpt_correction_type multi-scan
_exptl_absorpt_process_details sadabs
_exptl_crystal_colour colourless
_exptl_crystal_density_diffrn 1.496
_exptl_crystal_description rod
_exptl_crystal_F_000 656
_exptl_crystal_size_max 0.030
_exptl_crystal_size_mid 0.020
_exptl_crystal_size_min 0.010
_refine_diff_density_max 0.281
_refine_diff_density_min -0.267
_refine_diff_density_rms 0.065
_refine_ls_extinction_method none
_refine_ls_goodness_of_fit_ref 1.124
_refine_ls_hydrogen_treatment constr
_refine_ls_matrix_type full
_refine_ls_number_parameters 110
_refine_ls_number_reflns 1652
_refine_ls_number_restraints 0
_refine_ls_restrained_S_all 1.124
_refine_ls_R_factor_all 0.0577
_refine_ls_R_factor_gt 0.0431
_refine_ls_shift/su_max 0.000
_refine_ls_shift/su_mean 0.000
_refine_ls_structure_factor_coef Fsqd
_refine_ls_weighting_details 'w=1/[\s^2^(Fo^2^)+(0.0301P)^2^+1.4857P] where P=(Fo^2^+2Fc^2^)/3'
_refine_ls_weighting_scheme calc
_refine_ls_wR_factor_gt 0.0898
_refine_ls_wR_factor_ref 0.0954
_reflns_Friedel_coverage 0.000
_reflns_number_gt 1357
_reflns_number_total 1652
_reflns_threshold_expression 'I > 2\s(I)'
_cod_data_source_file d4dt03254c2.cif
_cod_data_source_block CaMOF4
_cod_depositor_comments 'Adding full bibliography for 7718045--7718055.cif.'
_cod_database_code 7718051
_shelx_shelxl_version_number 2016/6
_shelx_space_group_comment
;
The symmetry employed for this shelxl refinement is uniquely defined
by the following loop, which should always be used as a source of
symmetry information in preference to the above space-group names.
They are only intended as comments.
;
_shelx_estimated_absorpt_t_min 0.986
_shelx_estimated_absorpt_t_max 0.995

loop_
_space_group_symop_operation_xyz
'x, y, z'
'-x+1/2, -y, z+1/2'
'-x, y+1/2, -z'
'x+1/2, -y+1/2, -z+1/2'
'-x, -y, -z'
'x-1/2, y, -z-1/2'
'x, -y-1/2, z'
'-x-1/2, y-1/2, z-1/2'

loop_
_atom_site_label
_atom_site_type_symbol
_atom_site_fract_x
_atom_site_fract_y
_atom_site_fract_z
_atom_site_U_iso_or_equiv
_atom_site_adp_type
_atom_site_occupancy
_atom_site_site_symmetry_order
_atom_site_calc_flag
_atom_site_refinement_flags_posn
_atom_site_refinement_flags_adp
_atom_site_refinement_flags_occupancy
_atom_site_disorder_assembly
_atom_site_disorder_group
C1 C 0.5056(3) 0.33746(9) 0.5607(2) 0.0178(4) Uani 1 1 d . . . . .
C2 C 0.4072(3) 0.38873(9) 0.5078(3) 0.0233(5) Uani 1 1 d . . . . .
H2 H 0.473291 0.411490 0.434279 0.028 Uiso 1 1 calc R U . . .
C3 C 0.2297(4) 0.40333(9) 0.5609(3) 0.0242(5) Uani 1 1 d . . . . .
H3 H 0.168500 0.378447 0.631321 0.029 Uiso 1 1 calc R U . . .
C4 C 0.1156(4) 0.45257(10) 0.5256(3) 0.0256(5) Uani 1 1 d . . . . .
C5 C -0.0787(4) 0.45682(11) 0.5822(3) 0.0365(7) Uani 1 1 d . . . . .
H5 H -0.134461 0.427112 0.638784 0.044 Uiso 1 1 calc R U . . .
C6 C 0.1922(4) 0.49677(11) 0.4421(3) 0.0359(6) Uani 1 1 d . . . . .
H6 H 0.323915 0.494958 0.401464 0.043 Uiso 1 1 calc R U . . .
C7 C 1.0814(5) 0.250000 0.4145(4) 0.0245(7) Uani 1 2 d S T P . .
N1A N 1.1671(14) 0.2138(3) 0.3369(5) 0.0301(19) Uani 0.453(13) 1 d . . P A 1
H1A1 H 1.250025 0.223024 0.261794 0.036 Uiso 0.453(13) 1 calc R U P A 1
H1A2 H 1.144565 0.179084 0.357286 0.036 Uiso 0.453(13) 1 calc R U P A 1
N1B N 1.0457(15) 0.2007(2) 0.3356(5) 0.040(2) Uani 0.547(13) 1 d . . P A 2
H1B1 H 1.000457 0.172086 0.387036 0.048 Uiso 0.547(13) 1 calc R U P A 2
H1B2 H 1.068584 0.198317 0.234749 0.048 Uiso 0.547(13) 1 calc R U P A 2
O1 O 0.6607(2) 0.32135(7) 0.49283(18) 0.0269(4) Uani 1 1 d . . . . .
O2 O 0.4332(2) 0.31199(6) 0.67569(18) 0.0217(4) Uani 1 1 d . . . . .
O3 O 1.0451(3) 0.250000 0.5579(2) 0.0226(5) Uani 1 2 d S T P A .
Ca01 Ca 0.73005(8) 0.250000 0.69221(6) 0.01238(16) Uani 1 2 d S T P . .

loop_
_atom_site_aniso_label
_atom_site_aniso_U_11
_atom_site_aniso_U_22
_atom_site_aniso_U_33
_atom_site_aniso_U_23
_atom_site_aniso_U_13
_atom_site_aniso_U_12
C1 0.0187(10) 0.0167(11) 0.0179(10) -0.0001(9) -0.0039(8) -0.0024(8)
C2 0.0272(12) 0.0194(12) 0.0233(11) 0.0078(9) 0.0000(9) 0.0007(9)
C3 0.0281(12) 0.0182(12) 0.0263(11) 0.0068(9) -0.0019(10) -0.0005(10)
C4 0.0263(12) 0.0219(13) 0.0286(12) 0.0058(10) 0.0000(10) 0.0036(9)
C5 0.0320(13) 0.0285(15) 0.0489(16) 0.0207(12) 0.0107(12) 0.0033(11)
C6 0.0271(13) 0.0307(15) 0.0498(16) 0.0171(13) 0.0105(12) 0.0064(11)
C7 0.0124(14) 0.047(2) 0.0141(14) 0.000 0.0002(12) 0.000
N1A 0.029(4) 0.040(3) 0.021(2) -0.003(2) 0.006(2) 0.010(3)
N1B 0.063(6) 0.036(3) 0.019(2) -0.0030(17) 0.010(2) 0.002(3)
O1 0.0283(9) 0.0319(10) 0.0204(8) 0.0063(7) 0.0042(7) 0.0090(7)
O2 0.0200(8) 0.0202(8) 0.0248(8) 0.0093(7) 0.0007(6) 0.0005(6)
O3 0.0159(10) 0.0425(14) 0.0096(10) 0.000 0.0003(8) 0.000
Ca01 0.0108(3) 0.0152(3) 0.0111(2) 0.000 -0.0006(2) 0.000

loop_
_atom_type_symbol
_atom_type_description
_atom_type_scat_dispersion_real
_atom_type_scat_dispersion_imag
_atom_type_scat_source
C C 0.0033 0.0016 'International Tables Vol C Tables 4.2.6.8 and 6.1.1.4'
H H 0.0000 0.0000 'International Tables Vol C Tables 4.2.6.8 and 6.1.1.4'
N N 0.0061 0.0033 'International Tables Vol C Tables 4.2.6.8 and 6.1.1.4'
O O 0.0106 0.0060 'International Tables Vol C Tables 4.2.6.8 and 6.1.1.4'
Ca Ca 0.2262 0.3064 'International Tables Vol C Tables 4.2.6.8 and 6.1.1.4'

loop_
_geom_angle_atom_site_label_1
_geom_angle_atom_site_label_2
_geom_angle_atom_site_label_3
_geom_angle
_geom_angle_site_symmetry_1
_geom_angle_site_symmetry_3
_geom_angle_publ_flag
O1 C1 O2 121.7(2) . . ?
O1 C1 C2 119.38(19) . . ?
O2 C1 C2 118.91(19) . . ?
O1 C1 Ca01 60.66(11) . . ?
O2 C1 Ca01 61.54(11) . . ?
C2 C1 Ca01 171.13(15) . . ?
C3 C2 C1 121.4(2) . . ?
C3 C2 H2 119.3 . . ?
C1 C2 H2 119.3 . . ?
C2 C3 C4 128.5(2) . . ?
C2 C3 H3 115.7 . . ?
C4 C3 H3 115.7 . . ?
C5 C4 C6 117.7(2) . . ?
C5 C4 C3 118.6(2) . . ?
C6 C4 C3 123.6(2) . . ?
C6 C5 C4 121.5(2) 5_566 . ?
C6 C5 H5 119.2 5_566 . ?
C4 C5 H5 119.2 . . ?
C5 C6 C4 120.7(2) 5_566 . ?
C5 C6 H6 119.6 5_566 . ?
C4 C6 H6 119.6 . . ?
N1A C7 N1A 90.4(9) 7_565 . ?
N1A C7 O3 127.8(3) 7_565 . ?
N1A C7 O3 127.8(3) . . ?
N1A C7 N1B 38.0(3) 7_565 7_565 ?
N1A C7 N1B 115.5(5) . 7_565 ?
O3 C7 N1B 116.1(3) . 7_565 ?
O3 C7 N1B 116.1(3) . . ?
N1B C7 N1B 118.5(4) 7_565 . ?
C7 N1A N1A 44.8(4) . 7_565 ?
C7 N1A H1A1 120.0 . . ?
N1A N1A H1A1 75.2 7_565 . ?
C7 N1A H1A2 120.0 . . ?
N1A N1A H1A2 164.8 7_565 . ?
H1A1 N1A H1A2 120.0 . . ?
C7 N1B H1B1 120.0 . . ?
C7 N1B H1B2 120.0 . . ?
H1B1 N1B H1B2 120.0 . . ?
C1 O1 Ca01 93.24(13) . . ?
C1 O2 Ca01 157.55(14) . 6_557 ?
C1 O2 Ca01 92.15(13) . . ?
Ca01 O2 Ca01 92.47(5) 6_557 . ?
C7 O3 Ca01 129.8(2) . . ?
C7 O3 Ca01 138.7(2) . 6_657 ?
Ca01 O3 Ca01 91.47(7) . 6_657 ?
O2 Ca01 O2 81.12(8) 6_657 4_556 ?
O2 Ca01 O3 73.72(5) 6_657 . ?
O2 Ca01 O3 73.72(5) 4_556 . ?
O2 Ca01 O3 82.66(5) 6_657 6_557 ?
O2 Ca01 O3 82.66(5) 4_556 6_557 ?
O3 Ca01 O3 148.66(7) . 6_557 ?
O2 Ca01 O1 154.09(6) 6_657 7_565 ?
O2 Ca01 O1 89.25(6) 4_556 7_565 ?
O3 Ca01 O1 80.51(5) . 7_565 ?
O3 Ca01 O1 120.09(5) 6_557 7_565 ?
O2 Ca01 O1 89.25(6) 6_657 . ?
O2 Ca01 O1 154.09(6) 4_556 . ?
O3 Ca01 O1 80.51(5) . . ?
O3 Ca01 O1 120.09(5) 6_557 . ?
O1 Ca01 O1 89.13(8) 7_565 . ?
O2 Ca01 O2 95.62(6) 6_657 . ?
O2 Ca01 O2 152.23(4) 4_556 . ?
O3 Ca01 O2 132.08(5) . . ?
O3 Ca01 O2 69.58(5) 6_557 . ?
O1 Ca01 O2 103.72(6) 7_565 . ?
O1 Ca01 O2 52.27(5) . . ?
O2 Ca01 O2 152.23(4) 6_657 7_565 ?
O2 Ca01 O2 95.62(6) 4_556 7_565 ?
O3 Ca01 O2 132.08(5) . 7_565 ?
O3 Ca01 O2 69.58(5) 6_557 7_565 ?
O1 Ca01 O2 52.27(5) 7_565 7_565 ?
O1 Ca01 O2 103.72(6) . 7_565 ?
O2 Ca01 O2 74.47(7) . 7_565 ?
O2 Ca01 C1 171.62(6) 6_657 7_565 ?
O2 Ca01 C1 90.72(6) 4_556 7_565 ?
O3 Ca01 C1 105.92(5) . 7_565 ?
O3 Ca01 C1 94.47(6) 6_557 7_565 ?
O1 Ca01 C1 26.10(5) 7_565 7_565 ?
O1 Ca01 C1 98.98(6) . 7_565 ?
O2 Ca01 C1 90.72(6) . 7_565 ?
O2 Ca01 C1 26.31(5) 7_565 7_565 ?
O2 Ca01 C1 90.72(6) 6_657 . ?
O2 Ca01 C1 171.62(6) 4_556 . ?
O3 Ca01 C1 105.92(5) . . ?
O3 Ca01 C1 94.47(5) 6_557 . ?
O1 Ca01 C1 98.98(6) 7_565 . ?
O1 Ca01 C1 26.10(5) . . ?
O2 Ca01 C1 26.31(5) . . ?
O2 Ca01 C1 90.72(6) 7_565 . ?
C1 Ca01 C1 97.37(8) 7_565 . ?
O2 Ca01 Ca01 45.74(4) 6_657 6_657 ?
O2 Ca01 Ca01 45.74(4) 4_556 6_657 ?
O3 Ca01 Ca01 45.07(5) . 6_657 ?
O3 Ca01 Ca01 103.60(5) 6_557 6_657 ?
O1 Ca01 Ca01 111.98(4) 7_565 6_657 ?
O1 Ca01 Ca01 111.98(4) . 6_657 ?
O2 Ca01 Ca01 141.04(4) . 6_657 ?
O2 Ca01 Ca01 141.04(4) 7_565 6_657 ?
C1 Ca01 Ca01 128.24(4) 7_565 6_657 ?
C1 Ca01 Ca01 128.23(4) . 6_657 ?
O2 Ca01 Ca01 114.99(4) 6_657 6_557 ?
O2 Ca01 Ca01 114.99(4) 4_556 6_557 ?
O3 Ca01 Ca01 167.87(6) . 6_557 ?
O3 Ca01 Ca01 43.47(5) 6_557 6_557 ?
O1 Ca01 Ca01 90.89(4) 7_565 6_557 ?
O1 Ca01 Ca01 90.89(4) . 6_557 ?
O2 Ca01 Ca01 41.79(3) . 6_557 ?
O2 Ca01 Ca01 41.80(3) 7_565 6_557 ?
C1 Ca01 Ca01 66.77(4) 7_565 6_557 ?
C1 Ca01 Ca01 66.77(4) . 6_557 ?
Ca01 Ca01 Ca01 147.06(3) 6_657 6_557 ?

loop_
_geom_bond_atom_site_label_1
_geom_bond_atom_site_label_2
_geom_bond_distance
_geom_bond_site_symmetry_2
_geom_bond_publ_flag
C1 O1 1.254(3) . ?
C1 O2 1.263(2) . ?
C1 C2 1.487(3) . ?
C1 Ca01 2.847(2) . ?
C2 C3 1.323(3) . ?
C2 H2 0.9500 . ?
C3 C4 1.458(3) . ?
C3 H3 0.9500 . ?
C4 C5 1.393(3) . ?
C4 C6 1.394(3) . ?
C5 C6 1.382(3) 5_566 ?
C5 H5 0.9500 . ?
C6 H6 0.9500 . ?
C7 N1A 1.247(5) 7_565 ?
C7 N1A 1.247(5) . ?
C7 O3 1.253(4) . ?
C7 N1B 1.403(6) 7_565 ?
C7 N1B 1.403(6) . ?
N1A N1A 1.769(15) 7_565 ?
N1A H1A1 0.8800 . ?
N1A H1A2 0.8800 . ?
N1B H1B1 0.8800 . ?
N1B H1B2 0.8800 . ?
O1 Ca01 2.4856(16) . ?
O2 Ca01 2.3308(15) 6_557 ?
O2 Ca01 2.5046(15) . ?
O3 Ca01 2.404(2) . ?
O3 Ca01 2.474(2) 6_657 ?
Ca01 Ca01 3.4940(3) 6_657 ?
Ca01 Ca01 3.4940(3) 6_557 ?
